data_4078638
loop_
_publ_author_name
'Suess, Daniel L. M.'
'Peters, Jonas C.'

_publ_section_title
;
 Late-Metal Diphosphinosulfinyl S(O)P2Pincer-type Complexes
;
_journal_issue 15
_journal_name_full Organometallics
_journal_page_first 5213
_journal_paper_doi 10.1021/om3001229
_journal_volume 31
_journal_year 2012
_chemical_formula_sum 'C39 H34 F6 N O P3 Pt S'
_chemical_formula_weight 966.75
_chemical_name_systematic
;
 ?
;
_space_group_IT_number 14
_symmetry_cell_setting monoclinic
_symmetry_space_group_name_Hall '-P 2yn'
_symmetry_space_group_name_H-M 'P 1 21/n 1'
_atom_sites_solution_hydrogens geom
_atom_sites_solution_primary direct
_atom_sites_solution_secondary difmap
_audit_creation_method SHELXL-97
_cell_angle_alpha 90.00
_cell_angle_beta 95.722(7)
_cell_angle_gamma 90.00
_cell_formula_units_Z 4
_cell_length_a 8.936(2)
_cell_length_b 16.722(4)
_cell_length_c 25.078(6)
_cell_measurement_reflns_used 9683
_cell_measurement_temperature 100(2)
_cell_measurement_theta_max 30.11
_cell_measurement_theta_min 2.44
_cell_volume 3728.7(15)
_computing_cell_refinement 'Bruker SAINT'
_computing_data_collection 'Bruker APEX2'
_computing_data_reduction 'Bruker SAINT'
_computing_molecular_graphics 'Bruker SHELXTL'
_computing_publication_material 'Bruker SHELXTL'
_computing_structure_refinement 'SHELXL-97 (Sheldrick, 2008)'
_computing_structure_solution 'SHELXS-97 (Sheldrick, 2008)'
_diffrn_ambient_temperature 100(2)
_diffrn_detector_area_resol_mean 8.3
_diffrn_measured_fraction_theta_full 0.997
_diffrn_measured_fraction_theta_max 0.997
_diffrn_measurement_device_type 'Bruker APEX-II CCD'
_diffrn_measurement_method '\f and \w scans'
_diffrn_radiation_monochromator graphite
_diffrn_radiation_source 'fine-focus sealed tube'
_diffrn_radiation_type MoK\a
_diffrn_radiation_wavelength 0.71073
_diffrn_reflns_av_R_equivalents 0.0430
_diffrn_reflns_av_sigmaI/netI 0.0230
_diffrn_reflns_limit_h_max 12
_diffrn_reflns_limit_h_min -12
_diffrn_reflns_limit_k_max 23
_diffrn_reflns_limit_k_min -23
_diffrn_reflns_limit_l_max 34
_diffrn_reflns_limit_l_min -34
_diffrn_reflns_number 82043
_diffrn_reflns_theta_full 29.61
_diffrn_reflns_theta_max 29.61
_diffrn_reflns_theta_min 1.47
_exptl_absorpt_coefficient_mu 4.011
_exptl_absorpt_correction_T_max 0.4337
_exptl_absorpt_correction_T_min 0.2655
_exptl_absorpt_correction_type multi-scan
_exptl_absorpt_process_details 'SADABS (Sheldrick, 2008)'
_exptl_crystal_colour colourless
_exptl_crystal_density_diffrn 1.717
_exptl_crystal_density_meas ?
_exptl_crystal_density_method 'not measured'
_exptl_crystal_description block
_exptl_crystal_F_000 1892
_exptl_crystal_size_max 0.45
_exptl_crystal_size_mid 0.45
_exptl_crystal_size_min 0.25
_refine_diff_density_max 1.731
_refine_diff_density_min -1.422
_refine_diff_density_rms 0.119
_refine_ls_extinction_method none
_refine_ls_goodness_of_fit_ref 1.134
_refine_ls_hydrogen_treatment constr
_refine_ls_matrix_type full
_refine_ls_number_parameters 470
_refine_ls_number_reflns 10464
_refine_ls_number_restraints 0
_refine_ls_restrained_S_all 1.134
_refine_ls_R_factor_all 0.0302
_refine_ls_R_factor_gt 0.0276
_refine_ls_shift/su_max 0.003
_refine_ls_shift/su_mean 0.000
_refine_ls_structure_factor_coef Fsqd
_refine_ls_weighting_details 'calc w=1/[\s^2^(Fo^2^)+(0.0208P)^2^+11.8738P] where P=(Fo^2^+2Fc^2^)/3'
_refine_ls_weighting_scheme calc
_refine_ls_wR_factor_gt 0.0682
_refine_ls_wR_factor_ref 0.0694
_reflns_number_gt 9693
_reflns_number_total 10464
_reflns_threshold_expression >2sigma(I)
_cod_data_source_file om3001229_si_002.cif
_cod_data_source_block '[(SOP2)Pt(CH3)][PF6]'
_cod_depositor_comments
;
The following automatic conversions were performed:

'_symmetry_cell_setting' value 'Monoclinic' changed to 'monoclinic'
according to /home/saulius/struct/CIF-dictionaries/cif_core.dic
dictionary named 'cif_core.dic' version 2.4.2 from 2011-04-26.

Automatic conversion script
Id: cif_fix_values 1891 2012-01-12 08:04:46Z andrius 

The following automatic conversions were performed:

'_exptl_crystal_density_meas' value 'not measured' was changed to '?'
- the value is perceived as not measured.

Automatic conversion script
Id: cif_fix_values 3008 2015-01-20 13:52:24Z robertas 
;
_cod_original_cell_volume 3728.4(15)
_cod_original_sg_symbol_H-M P2(1)/n
_cod_database_code 4078638

loop_
_symmetry_equiv_pos_as_xyz
'x, y, z'
'-x+1/2, y+1/2, -z+1/2'
'-x, -y, -z'
'x-1/2, -y-1/2, z-1/2'

loop_
_atom_site_label
_atom_site_type_symbol
_atom_site_fract_x
_atom_site_fract_y
_atom_site_fract_z
_atom_site_U_iso_or_equiv
_atom_site_adp_type
_atom_site_occupancy
_atom_site_symmetry_multiplicity
_atom_site_calc_flag
_atom_site_refinement_flags
Pt1 Pt 0.275178(12) 0.664420(6) 0.413324(4) 0.01306(4) Uani 1 1 d .
S1 S 0.05975(8) 0.68010(4) 0.35840(3) 0.01281(12) Uani 1 1 d .
P1 P 0.27744(8) 0.79957(4) 0.42217(3) 0.01407(13) Uani 1 1 d .
P2 P 0.27418(8) 0.53535(4) 0.38446(3) 0.01370(13) Uani 1 1 d .
P3 P -0.05328(10) 0.22087(5) 0.27594(3) 0.02273(16) Uani 1 1 d .
O1 O -0.0904(2) 0.67416(13) 0.37748(9) 0.0172(4) Uani 1 1 d .
F5 F -0.1483(2) 0.20922(13) 0.21898(8) 0.0290(4) Uani 1 1 d .
C13 C 0.1589(3) 0.83420(17) 0.36312(11) 0.0151(5) Uani 1 1 d .
C37 C 0.1962(4) 0.83826(17) 0.48025(12) 0.0174(5) Uani 1 1 d .
C31 C 0.1902(3) 0.46232(17) 0.42522(11) 0.0149(5) Uani 1 1 d .
C35 C 0.0750(4) 0.3344(2) 0.43932(14) 0.0264(7) Uani 1 1 d .
H35 H 0.0321 0.2858 0.4254 0.032 Uiso 1 1 calc R
C34 C 0.0840(4) 0.3495(2) 0.49424(13) 0.0243(7) Uani 1 1 d .
H34 H 0.0491 0.3107 0.5177 0.029 Uiso 1 1 calc R
F4 F 0.0404(3) 0.23138(17) 0.33342(9) 0.0416(6) Uani 1 1 d .
C15 C -0.0202(4) 0.8051(2) 0.28623(12) 0.0205(6) Uani 1 1 d .
H15 H -0.0806 0.7679 0.2651 0.025 Uiso 1 1 calc R
C7 C 0.4541(3) 0.84949(17) 0.41648(11) 0.0155(5) Uani 1 1 d .
C23 C -0.0291(4) 0.5443(2) 0.22382(12) 0.0215(6) Uani 1 1 d .
H23 H -0.0953 0.5450 0.1917 0.026 Uiso 1 1 calc R
C32 C 0.1962(3) 0.47768(18) 0.48034(12) 0.0181(5) Uani 1 1 d .
H32 H 0.2361 0.5269 0.4943 0.022 Uiso 1 1 calc R
C5 C 0.2059(4) 0.8471(2) 0.57669(13) 0.0266(7) Uani 1 1 d .
H5 H 0.2581 0.8383 0.6111 0.032 Uiso 1 1 calc R
F3 F -0.2040(3) 0.2420(2) 0.30274(10) 0.0544(8) Uani 1 1 d .
C20 C 0.1635(3) 0.54029(17) 0.31916(11) 0.0151(5) Uani 1 1 d .
C17 C 0.0628(4) 0.94107(19) 0.30421(13) 0.0210(6) Uani 1 1 d .
H17 H 0.0594 0.9962 0.2949 0.025 Uiso 1 1 calc R
C22 C 0.0690(4) 0.48024(19) 0.23432(12) 0.0211(6) Uani 1 1 d .
H22 H 0.0709 0.4380 0.2091 0.025 Uiso 1 1 calc R
C6 C 0.2722(4) 0.8252(2) 0.53098(13) 0.0233(6) Uani 1 1 d .
H6 H 0.3692 0.8014 0.5342 0.028 Uiso 1 1 calc R
F2 F 0.0922(3) 0.1946(4) 0.25021(13) 0.1057(18) Uani 1 1 d .
C36 C 0.1286(4) 0.39034(19) 0.40481(13) 0.0202(6) Uani 1 1 d .
H36 H 0.1234 0.3797 0.3675 0.024 Uiso 1 1 calc R
C30 C 0.5412(4) 0.5419(2) 0.33932(13) 0.0222(6) Uani 1 1 d .
H30 H 0.5008 0.5895 0.3228 0.027 Uiso 1 1 calc R
C14 C 0.0717(3) 0.77938(17) 0.33088(11) 0.0146(5) Uani 1 1 d .
C33 C 0.1439(4) 0.42117(19) 0.51463(12) 0.0205(6) Uani 1 1 d .
H33 H 0.1491 0.4315 0.5520 0.025 Uiso 1 1 calc R
C19 C 0.0684(3) 0.60610(17) 0.30657(11) 0.0143(5) Uani 1 1 d .
C18 C 0.1531(4) 0.91560(18) 0.34921(12) 0.0187(6) Uani 1 1 d .
H18 H 0.2113 0.9533 0.3707 0.022 Uiso 1 1 calc R
C21 C 0.1639(3) 0.47803(18) 0.28165(12) 0.0190(6) Uani 1 1 d .
H21 H 0.2299 0.4339 0.2887 0.023 Uiso 1 1 calc R
F6 F -0.0289(6) 0.3105(2) 0.26346(13) 0.1055(18) Uani 1 1 d .
C10 C 0.7150(4) 0.9294(2) 0.39564(14) 0.0235(6) Uani 1 1 d .
H10 H 0.8038 0.9569 0.3884 0.028 Uiso 1 1 calc R
C28 C 0.7449(4) 0.4482(2) 0.35543(15) 0.0297(8) Uani 1 1 d .
H28 H 0.8437 0.4317 0.3496 0.036 Uiso 1 1 calc R
C11 C 0.6790(4) 0.8564(2) 0.37113(15) 0.0273(7) Uani 1 1 d .
H11 H 0.7433 0.8340 0.3471 0.033 Uiso 1 1 calc R
C16 C -0.0233(4) 0.8858(2) 0.27257(12) 0.0226(6) Uani 1 1 d .
H16 H -0.0843 0.9035 0.2416 0.027 Uiso 1 1 calc R
C27 C 0.6608(4) 0.4030(2) 0.38779(15) 0.0299(7) Uani 1 1 d .
H27 H 0.7023 0.3558 0.4043 0.036 Uiso 1 1 calc R
C101 C -0.1518(4) 0.3483(3) -0.12294(18) 0.0353(9) Uani 1 1 d .
C12 C 0.5496(4) 0.8163(2) 0.38161(14) 0.0241(6) Uani 1 1 d .
H12 H 0.5258 0.7661 0.3651 0.029 Uiso 1 1 calc R
C29 C 0.6856(4) 0.5176(2) 0.33145(14) 0.0275(7) Uani 1 1 d .
H29 H 0.7442 0.5485 0.3095 0.033 Uiso 1 1 calc R
C25 C 0.4554(3) 0.49631(18) 0.37162(12) 0.0169(5) Uani 1 1 d .
N1 N -0.1781(5) 0.4029(2) -0.09883(18) 0.0487(10) Uani 1 1 d .
C8 C 0.4905(4) 0.9222(2) 0.44117(14) 0.0280(7) Uani 1 1 d .
H8 H 0.4263 0.9449 0.4651 0.034 Uiso 1 1 calc R
C100 C -0.1153(5) 0.2775(3) -0.15400(19) 0.0396(9) Uani 1 1 d .
H10A H -0.0059 0.2733 -0.1542 0.059 Uiso 1 1 calc R
H10B H -0.1620 0.2826 -0.1909 0.059 Uiso 1 1 calc R
H10C H -0.1536 0.2294 -0.1376 0.059 Uiso 1 1 calc R
C4 C 0.0647(4) 0.8815(2) 0.57247(13) 0.0267(7) Uani 1 1 d .
H4 H 0.0199 0.8964 0.6038 0.032 Uiso 1 1 calc R
C1 C 0.4778(4) 0.6498(2) 0.46189(15) 0.0274(7) Uani 1 1 d .
C3 C -0.0108(5) 0.8940(2) 0.52266(15) 0.0337(8) Uani 1 1 d .
H3 H -0.1080 0.9176 0.5197 0.040 Uiso 1 1 calc R
C26 C 0.5154(4) 0.4268(2) 0.39628(13) 0.0220(6) Uani 1 1 d .
H26 H 0.4576 0.3960 0.4186 0.026 Uiso 1 1 calc R
C24 C -0.0305(3) 0.60712(19) 0.25990(12) 0.0184(6) Uani 1 1 d .
H24 H -0.0983 0.6505 0.2529 0.022 Uiso 1 1 calc R
C9 C 0.6212(5) 0.9618(2) 0.43065(16) 0.0325(8) Uani 1 1 d .
H9 H 0.6463 1.0115 0.4476 0.039 Uiso 1 1 calc R
F1 F -0.0866(4) 0.12933(16) 0.28975(11) 0.0630(9) Uani 1 1 d .
C2 C 0.0543(4) 0.8723(2) 0.47631(14) 0.0287(7) Uani 1 1 d .
H2 H 0.0010 0.8808 0.4421 0.034 Uiso 1 1 calc R

loop_
_atom_site_aniso_label
_atom_site_aniso_U_11
_atom_site_aniso_U_22
_atom_site_aniso_U_33
_atom_site_aniso_U_23
_atom_site_aniso_U_13
_atom_site_aniso_U_12
Pt1 0.01603(6) 0.01069(5) 0.01221(5) 0.00024(4) 0.00023(3) 0.00035(4)
S1 0.0145(3) 0.0121(3) 0.0119(3) 0.0007(2) 0.0021(2) -0.0004(2)
P1 0.0166(3) 0.0114(3) 0.0142(3) -0.0007(2) 0.0014(2) -0.0002(3)
P2 0.0158(3) 0.0112(3) 0.0142(3) 0.0005(2) 0.0024(2) 0.0003(2)
P3 0.0258(4) 0.0241(4) 0.0177(4) -0.0030(3) -0.0009(3) -0.0033(3)
O1 0.0152(10) 0.0186(10) 0.0184(10) 0.0003(8) 0.0048(8) -0.0008(8)
F5 0.0374(12) 0.0317(11) 0.0164(9) 0.0003(8) -0.0057(8) -0.0019(9)
C13 0.0165(13) 0.0138(13) 0.0153(12) 0.0014(10) 0.0038(10) 0.0017(10)
C37 0.0226(14) 0.0128(13) 0.0176(13) -0.0001(10) 0.0054(11) -0.0025(11)
C31 0.0143(12) 0.0135(12) 0.0172(13) 0.0025(10) 0.0028(10) 0.0009(10)
C35 0.0330(18) 0.0215(16) 0.0249(16) 0.0018(12) 0.0034(13) -0.0087(13)
C34 0.0303(17) 0.0214(15) 0.0217(15) 0.0063(12) 0.0053(12) -0.0062(13)
F4 0.0340(12) 0.0673(18) 0.0219(10) -0.0113(11) -0.0052(9) -0.0103(12)
C15 0.0237(15) 0.0199(15) 0.0170(13) 0.0005(11) -0.0027(11) -0.0008(12)
C7 0.0181(13) 0.0135(13) 0.0148(12) -0.0004(10) 0.0013(10) -0.0012(10)
C23 0.0240(15) 0.0238(16) 0.0162(13) -0.0014(11) -0.0008(11) -0.0045(12)
C32 0.0200(14) 0.0177(14) 0.0169(13) 0.0009(10) 0.0033(10) 0.0000(11)
C5 0.0350(18) 0.0302(18) 0.0151(13) -0.0015(12) 0.0046(12) -0.0059(14)
F3 0.0401(14) 0.094(2) 0.0280(12) -0.0081(13) -0.0007(10) 0.0202(15)
C20 0.0174(13) 0.0144(13) 0.0141(12) 0.0004(10) 0.0040(10) -0.0028(10)
C17 0.0258(15) 0.0158(13) 0.0219(14) 0.0062(11) 0.0060(12) 0.0029(11)
C22 0.0259(15) 0.0204(15) 0.0176(13) -0.0051(11) 0.0058(11) -0.0045(12)
C6 0.0269(16) 0.0252(16) 0.0182(14) -0.0015(12) 0.0038(12) -0.0008(12)
F2 0.0245(14) 0.242(6) 0.0499(19) -0.063(3) 0.0020(13) 0.003(2)
C36 0.0236(15) 0.0180(14) 0.0193(14) 0.0002(11) 0.0033(11) -0.0033(11)
C30 0.0226(15) 0.0194(15) 0.0254(15) -0.0021(12) 0.0067(12) -0.0037(12)
C14 0.0153(13) 0.0139(12) 0.0151(12) 0.0030(10) 0.0043(10) 0.0007(10)
C33 0.0226(15) 0.0222(15) 0.0172(13) 0.0024(11) 0.0039(11) 0.0003(12)
C19 0.0175(13) 0.0141(12) 0.0116(11) -0.0016(9) 0.0031(9) -0.0021(10)
C18 0.0226(15) 0.0130(13) 0.0213(14) 0.0005(11) 0.0064(11) -0.0006(11)
C21 0.0215(14) 0.0156(13) 0.0207(14) -0.0011(11) 0.0058(11) -0.0005(11)
F6 0.234(5) 0.0402(17) 0.0367(16) 0.0104(13) -0.014(2) -0.069(3)
C10 0.0188(15) 0.0247(16) 0.0266(16) 0.0038(12) 0.0002(12) -0.0036(12)
C28 0.0141(14) 0.043(2) 0.0321(18) -0.0138(16) 0.0005(12) 0.0006(14)
C11 0.0208(15) 0.0266(17) 0.0360(18) -0.0047(14) 0.0106(13) -0.0003(13)
C16 0.0289(16) 0.0221(15) 0.0162(13) 0.0066(11) -0.0012(11) 0.0031(12)
C27 0.0235(17) 0.0310(18) 0.0345(19) -0.0005(15) -0.0011(14) 0.0098(14)
C101 0.0248(18) 0.034(2) 0.047(2) 0.0101(17) 0.0040(16) -0.0048(15)
C12 0.0241(16) 0.0215(15) 0.0277(16) -0.0084(13) 0.0069(12) -0.0017(12)
C29 0.0222(16) 0.0324(18) 0.0292(17) -0.0097(14) 0.0092(13) -0.0091(13)
C25 0.0156(13) 0.0167(13) 0.0185(13) -0.0028(11) 0.0022(10) -0.0012(10)
N1 0.048(2) 0.040(2) 0.059(3) -0.0063(19) 0.0124(19) -0.0089(17)
C8 0.0361(19) 0.0233(16) 0.0270(16) -0.0106(13) 0.0149(14) -0.0095(14)
C100 0.030(2) 0.038(2) 0.051(3) 0.0037(19) 0.0071(17) -0.0010(16)
C4 0.0381(19) 0.0233(16) 0.0210(15) -0.0037(12) 0.0146(13) -0.0057(14)
C1 0.0283(17) 0.0210(16) 0.0300(17) 0.0002(13) -0.0117(13) 0.0013(13)
C3 0.0341(19) 0.039(2) 0.0298(18) 0.0005(16) 0.0132(15) 0.0126(16)
C26 0.0204(15) 0.0212(15) 0.0242(15) 0.0010(12) 0.0016(11) 0.0029(12)
C24 0.0187(14) 0.0198(14) 0.0164(13) -0.0004(11) -0.0003(10) -0.0001(11)
C9 0.040(2) 0.0253(17) 0.0341(19) -0.0095(14) 0.0107(15) -0.0155(15)
F1 0.115(3) 0.0270(13) 0.0409(15) 0.0047(11) -0.0231(16) 0.0018(15)
C2 0.0293(17) 0.0360(19) 0.0211(15) 0.0014(14) 0.0045(13) 0.0116(15)

loop_
_atom_type_symbol
_atom_type_description
_atom_type_scat_dispersion_real
_atom_type_scat_dispersion_imag
_atom_type_scat_source
C C 0.0033 0.0016 'International Tables Vol C Tables 4.2.6.8 and 6.1.1.4'
H H 0.0000 0.0000 'International Tables Vol C Tables 4.2.6.8 and 6.1.1.4'
O O 0.0106 0.0060 'International Tables Vol C Tables 4.2.6.8 and 6.1.1.4'
F F 0.0171 0.0103 'International Tables Vol C Tables 4.2.6.8 and 6.1.1.4'
P P 0.1023 0.0942 'International Tables Vol C Tables 4.2.6.8 and 6.1.1.4'
S S 0.1246 0.1234 'International Tables Vol C Tables 4.2.6.8 and 6.1.1.4'
Pt Pt -1.7033 8.3905 'International Tables Vol C Tables 4.2.6.8 and 6.1.1.4'
N N 0.0061 0.0033 'International Tables Vol C Tables 4.2.6.8 and 6.1.1.4'

loop_
_geom_angle_atom_site_label_1
_geom_angle_atom_site_label_2
_geom_angle_atom_site_label_3
_geom_angle
C1 Pt1 S1 178.19(11)
C1 Pt1 P1 93.46(10)
S1 Pt1 P1 86.73(3)
C1 Pt1 P2 92.89(10)
S1 Pt1 P2 86.58(3)
P1 Pt1 P2 167.04(3)
O1 S1 C19 107.09(13)
O1 S1 C14 106.08(13)
C19 S1 C14 110.33(13)
O1 S1 Pt1 122.74(9)
C19 S1 Pt1 105.31(10)
C14 S1 Pt1 105.04(10)
C7 P1 C37 108.80(14)
C7 P1 C13 103.33(13)
C37 P1 C13 106.99(14)
C7 P1 Pt1 116.89(10)
C37 P1 Pt1 115.72(10)
C13 P1 Pt1 103.74(10)
C31 P2 C25 106.71(14)
C31 P2 C20 108.65(13)
C25 P2 C20 105.74(13)
C31 P2 Pt1 116.78(10)
C25 P2 Pt1 115.13(10)
C20 P2 Pt1 103.10(10)
F6 P3 F2 92.8(3)
F6 P3 F5 90.57(16)
F2 P3 F5 89.21(15)
F6 P3 F4 90.26(17)
F2 P3 F4 91.19(15)
F5 P3 F4 179.06(14)
F6 P3 F1 177.1(3)
F2 P3 F1 90.0(3)
F5 P3 F1 89.04(13)
F4 P3 F1 90.11(15)
F6 P3 F3 90.7(3)
F2 P3 F3 176.5(3)
F5 P3 F3 90.47(13)
F4 P3 F3 89.08(13)
F1 P3 F3 86.48(19)
C18 C13 C14 119.0(3)
C18 C13 P1 120.8(2)
C14 C13 P1 120.2(2)
C2 C37 C6 119.1(3)
C2 C37 P1 121.8(2)
C6 C37 P1 118.6(2)
C36 C31 C32 119.6(3)
C36 C31 P2 123.1(2)
C32 C31 P2 117.2(2)
C36 C35 C34 120.2(3)
C36 C35 H35 119.9
C34 C35 H35 119.9
C33 C34 C35 120.1(3)
C33 C34 H34 119.9
C35 C34 H34 119.9
C14 C15 C16 119.6(3)
C14 C15 H15 120.2
C16 C15 H15 120.2
C8 C7 C12 119.8(3)
C8 C7 P1 122.6(2)
C12 C7 P1 117.4(2)
C24 C23 C22 120.4(3)
C24 C23 H23 119.8
C22 C23 H23 119.8
C33 C32 C31 120.2(3)
C33 C32 H32 119.9
C31 C32 H32 119.9
C4 C5 C6 120.5(3)
C4 C5 H5 119.8
C6 C5 H5 119.8
C21 C20 C19 118.1(3)
C21 C20 P2 122.0(2)
C19 C20 P2 119.8(2)
C18 C17 C16 120.1(3)
C18 C17 H17 119.9
C16 C17 H17 119.9
C21 C22 C23 120.1(3)
C21 C22 H22 120.0
C23 C22 H22 120.0
C5 C6 C37 120.1(3)
C5 C6 H6 120.0
C37 C6 H6 120.0
C35 C36 C31 119.9(3)
C35 C36 H36 120.1
C31 C36 H36 120.1
C29 C30 C25 119.7(3)
C29 C30 H30 120.2
C25 C30 H30 120.2
C15 C14 C13 120.7(3)
C15 C14 S1 122.7(2)
C13 C14 S1 115.5(2)
C34 C33 C32 120.0(3)
C34 C33 H33 120.0
C32 C33 H33 120.0
C24 C19 C20 121.1(3)
C24 C19 S1 121.9(2)
C20 C19 S1 116.3(2)
C17 C18 C13 120.2(3)
C17 C18 H18 119.9
C13 C18 H18 119.9
C22 C21 C20 120.7(3)
C22 C21 H21 119.6
C20 C21 H21 119.6
C9 C10 C11 119.7(3)
C9 C10 H10 120.1
C11 C10 H10 120.1
C27 C28 C29 120.3(3)
C27 C28 H28 119.9
C29 C28 H28 119.9
C12 C11 C10 120.2(3)
C12 C11 H11 119.9
C10 C11 H11 119.9
C15 C16 C17 120.3(3)
C15 C16 H16 119.8
C17 C16 H16 119.8
C28 C27 C26 120.2(3)
C28 C27 H27 119.9
C26 C27 H27 119.9
N1 C101 C100 179.2(5)
C11 C12 C7 120.0(3)
C11 C12 H12 120.0
C7 C12 H12 120.0
C30 C29 C28 120.4(3)
C30 C29 H29 119.8
C28 C29 H29 119.8
C30 C25 C26 120.1(3)
C30 C25 P2 117.4(2)
C26 C25 P2 122.2(2)
C7 C8 C9 119.7(3)
C7 C8 H8 120.1
C9 C8 H8 120.1
C101 C100 H10A 109.5
C101 C100 H10B 109.5
H10A C100 H10B 109.5
C101 C100 H10C 109.5
H10A C100 H10C 109.5
H10B C100 H10C 109.5
C3 C4 C5 119.7(3)
C3 C4 H4 120.2
C5 C4 H4 120.2
C4 C3 C2 120.6(3)
C4 C3 H3 119.7
C2 C3 H3 119.7
C27 C26 C25 119.4(3)
C27 C26 H26 120.3
C25 C26 H26 120.3
C23 C24 C19 119.5(3)
C23 C24 H24 120.3
C19 C24 H24 120.3
C10 C9 C8 120.5(3)
C10 C9 H9 119.7
C8 C9 H9 119.7
C37 C2 C3 120.1(3)
C37 C2 H2 120.0
C3 C2 H2 120.0

loop_
_geom_bond_atom_site_label_1
_geom_bond_atom_site_label_2
_geom_bond_distance
Pt1 C1 2.093(3)
Pt1 S1 2.2678(8)
Pt1 P1 2.2707(9)
Pt1 P2 2.2761(9)
S1 O1 1.472(2)
S1 C19 1.802(3)
S1 C14 1.805(3)
P1 C7 1.804(3)
P1 C37 1.810(3)
P1 C13 1.827(3)
P2 C31 1.803(3)
P2 C25 1.804(3)
P2 C20 1.828(3)
P3 F6 1.550(3)
P3 F2 1.570(3)
P3 F5 1.599(2)
P3 F4 1.602(2)
P3 F1 1.604(3)
P3 F3 1.604(3)
C13 C18 1.405(4)
C13 C14 1.405(4)
C37 C2 1.385(5)
C37 C6 1.398(4)
C31 C36 1.399(4)
C31 C32 1.402(4)
C35 C36 1.391(4)
C35 C34 1.395(5)
C35 H35 0.9500
C34 C33 1.389(5)
C34 H34 0.9500
C15 C14 1.389(4)
C15 C16 1.392(5)
C15 H15 0.9500
C7 C8 1.389(4)
C7 C12 1.397(4)
C23 C24 1.387(4)
C23 C22 1.393(5)
C23 H23 0.9500
C32 C33 1.390(4)
C32 H32 0.9500
C5 C4 1.381(5)
C5 C6 1.391(4)
C5 H5 0.9500
C20 C21 1.403(4)
C20 C19 1.407(4)
C17 C18 1.387(4)
C17 C16 1.397(5)
C17 H17 0.9500
C22 C21 1.389(4)
C22 H22 0.9500
C6 H6 0.9500
C36 H36 0.9500
C30 C29 1.386(5)
C30 C25 1.396(4)
C30 H30 0.9500
C33 H33 0.9500
C19 C24 1.395(4)
C18 H18 0.9500
C21 H21 0.9500
C10 C9 1.384(5)
C10 C11 1.389(5)
C10 H10 0.9500
C28 C27 1.384(5)
C28 C29 1.387(6)
C28 H28 0.9500
C11 C12 1.384(5)
C11 H11 0.9500
C16 H16 0.9500
C27 C26 1.396(5)
C27 H27 0.9500
C101 N1 1.132(6)
C101 C100 1.472(6)
C12 H12 0.9500
C29 H29 0.9500
C25 C26 1.398(4)
C8 C9 1.390(5)
C8 H8 0.9500
C100 H10A 0.9800
C100 H10B 0.9800
C100 H10C 0.9800
C4 C3 1.375(5)
C4 H4 0.9500
C3 C2 1.399(5)
C3 H3 0.9500
C26 H26 0.9500
C24 H24 0.9500
C9 H9 0.9500
C2 H2 0.9500
